data_2227672
loop_
_publ_author_name
'Ebenezer, Samuel'
'Muthiah, Packianathan Thomas'

_publ_section_title
;
 4-[(2-Hydroxybenzylidene)amino]-<i>N</i>-(5-methylisoxazol-3-yl)benzenesulfonamide:
 a monoclinic polymorph
;
_journal_coeditor_code IS2595
_journal_issue 10
_journal_name_full 'Acta Crystallographica Section E'
_journal_page_first o2574
_journal_paper_doi 10.1107/S1600536810036585
_journal_volume 66
_journal_year 2010
_chemical_formula_iupac 'C17 H15 N3 O4 S'
_chemical_formula_moiety 'C17 H15 N3 O4 S'
_chemical_formula_sum 'C17 H15 N3 O4 S'
_chemical_formula_weight 357.39
_chemical_name_systematic 4-[(2-Hydroxybenzylidene)amino]-<i>N</i>-(5-methylisoxazol-3-yl)benzenesulfonamide
_space_group_IT_number 14
_symmetry_cell_setting monoclinic
_symmetry_space_group_name_Hall '-P 2ybc'
_symmetry_space_group_name_H-M 'P 1 21/c 1'
_atom_sites_solution_hydrogens geom
_atom_sites_solution_primary direct
_atom_sites_solution_secondary difmap
_cell_angle_alpha 90
_cell_angle_beta 112.9620(10)
_cell_angle_gamma 90
_cell_formula_units_Z 4
_cell_length_a 7.03740(10)
_cell_length_b 17.9244(3)
_cell_length_c 14.5175(3)
_cell_measurement_reflns_used 2953
_cell_measurement_temperature 293
_cell_measurement_theta_max 25.0
_cell_measurement_theta_min 1.9
_cell_volume 1686.15(5)
_computing_cell_refinement 'SAINT (Bruker, 2008)'
_computing_data_collection 'APEX2 (Bruker, 2008)'
_computing_data_reduction 'SAINT (Bruker, 2008)'
_computing_molecular_graphics 'PLATON (Spek, 2009)'
_computing_publication_material 'PLATON (Spek, 2009)'
_computing_structure_refinement 'SHELXL97 (Sheldrick, 2008)'
_computing_structure_solution 'SHELXS86 (Sheldrick, 2008)'
_diffrn_ambient_temperature 293
_diffrn_measured_fraction_theta_full 0.999
_diffrn_measured_fraction_theta_max 0.999
_diffrn_measurement_device_type 'Bruker SMART APEXII CCD area-detector'
_diffrn_measurement_method '\f and \w scans'
_diffrn_radiation_monochromator graphite
_diffrn_radiation_source 'fine-focus sealed tube'
_diffrn_radiation_type MoK\a
_diffrn_radiation_wavelength 0.71073
_diffrn_reflns_av_R_equivalents 0.0384
_diffrn_reflns_av_sigmaI/netI 0.0306
_diffrn_reflns_limit_h_max 8
_diffrn_reflns_limit_h_min -7
_diffrn_reflns_limit_k_max 21
_diffrn_reflns_limit_k_min -19
_diffrn_reflns_limit_l_max 17
_diffrn_reflns_limit_l_min -17
_diffrn_reflns_number 14935
_diffrn_reflns_reduction_process
;
;
_diffrn_reflns_theta_full 24.95
_diffrn_reflns_theta_max 24.95
_diffrn_reflns_theta_min 1.90
_diffrn_standards_number 0
_exptl_absorpt_coefficient_mu 0.220
_exptl_absorpt_correction_T_max 0.957
_exptl_absorpt_correction_T_min 0.947
_exptl_absorpt_correction_type multi-scan
_exptl_absorpt_process_details '(<i>SADABS</i>; Bruker, 2008)'
_exptl_crystal_colour YELLOW
_exptl_crystal_density_diffrn 1.408
_exptl_crystal_density_method 'Not Measured'
_exptl_crystal_description PRISM
_exptl_crystal_F_000 744
_exptl_crystal_size_max 0.250
_exptl_crystal_size_mid 0.220
_exptl_crystal_size_min 0.200
_refine_diff_density_max 0.245
_refine_diff_density_min -0.304
_refine_ls_extinction_method none
_refine_ls_goodness_of_fit_ref 1.064
_refine_ls_hydrogen_treatment constr
_refine_ls_matrix_type full
_refine_ls_number_parameters 227
_refine_ls_number_reflns 2953
_refine_ls_number_restraints 0
_refine_ls_restrained_S_all 1.064
_refine_ls_R_factor_all 0.0740
_refine_ls_R_factor_gt 0.0487
_refine_ls_shift/su_max 0.000
_refine_ls_shift/su_mean 0.000
_refine_ls_structure_factor_coef Fsqd
_refine_ls_weighting_details 'calc w=1/[\s^2^(Fo^2^)+(0.0400P)^2^+0.9817P] where P=(Fo^2^+2Fc^2^)/3'
_refine_ls_weighting_scheme calc
_refine_ls_wR_factor_gt 0.1035
_refine_ls_wR_factor_ref 0.1151
_reflns_number_gt 2198
_reflns_number_total 2953
_reflns_threshold_expression I>2\s(I)
_cod_data_source_file is2595.cif
_cod_data_source_block I
_cod_original_sg_symbol_H-M 'P 21/c'
_cod_database_code 2227672
_cod_database_fobs_code 2227672

loop_
_symmetry_equiv_pos_site_id
_symmetry_equiv_pos_as_xyz
1 x,y,z
2 -x,1/2+y,1/2-z
3 -x,-y,-z
4 x,1/2-y,1/2+z

loop_
_atom_site_aniso_label
_atom_site_aniso_U_11
_atom_site_aniso_U_22
_atom_site_aniso_U_33
_atom_site_aniso_U_12
_atom_site_aniso_U_13
_atom_site_aniso_U_23
S1 0.0458(4) 0.0386(4) 0.0611(5) -0.0045(3) 0.0136(3) 0.0006(3)
O1 0.0703(14) 0.0556(12) 0.0757(14) 0.0180(10) 0.0273(12) 0.0130(10)
O2 0.0397(11) 0.0645(12) 0.0791(14) -0.0079(9) 0.0186(10) -0.0030(10)
O3 0.0735(14) 0.0420(10) 0.0787(15) 0.0032(10) 0.0233(12) 0.0149(10)
O4 0.0604(13) 0.0418(10) 0.0777(14) 0.0020(9) 0.0081(11) -0.0114(10)
N1 0.0494(14) 0.0503(13) 0.0569(15) -0.0036(11) 0.0112(12) -0.0023(11)
N2 0.0453(13) 0.0437(12) 0.0482(14) 0.0015(10) 0.0040(10) 0.0004(10)
N3 0.0514(15) 0.0416(13) 0.0701(17) 0.0036(11) 0.0072(12) -0.0079(11)
C1 0.0501(17) 0.0427(15) 0.0569(18) -0.0005(13) 0.0115(14) -0.0037(13)
C2 0.075(2) 0.0521(18) 0.072(2) -0.0019(16) 0.0286(18) 0.0057(15)
C3 0.093(3) 0.070(2) 0.081(2) 0.0014(19) 0.048(2) -0.0028(18)
C4 0.086(3) 0.063(2) 0.092(3) 0.0162(18) 0.040(2) -0.0062(19)
C5 0.074(2) 0.0438(16) 0.066(2) 0.0054(15) 0.0150(17) -0.0016(14)
C6 0.0493(16) 0.0375(14) 0.0508(17) -0.0035(12) 0.0077(13) -0.0032(12)
C7 0.0539(18) 0.0430(15) 0.0542(18) -0.0101(13) 0.0062(14) -0.0002(13)
C8 0.0494(17) 0.0421(14) 0.0530(18) -0.0076(12) 0.0120(14) -0.0018(13)
C9 0.0432(17) 0.0520(16) 0.0547(18) 0.0016(13) 0.0048(14) 0.0039(13)
C10 0.0371(15) 0.0427(15) 0.066(2) 0.0016(12) 0.0121(14) 0.0005(13)
C11 0.0417(15) 0.0334(13) 0.0529(16) -0.0021(11) 0.0080(13) -0.0019(12)
C12 0.0446(17) 0.0538(16) 0.0513(18) 0.0040(13) 0.0042(14) 0.0002(13)
C13 0.0401(16) 0.0588(18) 0.061(2) 0.0018(13) 0.0105(14) -0.0047(14)
C14 0.0452(16) 0.0420(14) 0.0426(16) 0.0005(12) 0.0125(13) -0.0054(12)
C15 0.0433(16) 0.0483(16) 0.0607(19) 0.0027(12) 0.0087(14) -0.0045(13)
C16 0.0545(18) 0.0513(17) 0.0512(17) 0.0068(14) 0.0115(14) -0.0074(13)
C17 0.078(2) 0.0523(18) 0.090(3) 0.0170(16) 0.012(2) -0.0013(17)

loop_
_atom_site_type_symbol
_atom_site_label
_atom_site_fract_x
_atom_site_fract_y
_atom_site_fract_z
_atom_site_U_iso_or_equiv
_atom_site_thermal_displace_type
_atom_site_calc_flag
_atom_site_refinement_flags
_atom_site_occupancy
S S1 0.61583(11) 0.37355(3) 0.87561(5) 0.0507(3) Uani . . 1.000
O O1 0.8540(3) 0.47399(10) 0.37502(16) 0.0676(8) Uani . . 1.000
O O2 0.3998(3) 0.38398(10) 0.84707(15) 0.0625(7) Uani . . 1.000
O O3 0.7159(3) 0.30911(10) 0.93038(15) 0.0667(8) Uani . . 1.000
O O4 0.7150(3) 0.63662(10) 0.93497(15) 0.0658(7) Uani . . 1.000
N N1 0.8210(4) 0.39344(12) 0.51746(17) 0.0551(8) Uani . . 1.000
N N2 0.7352(3) 0.44313(11) 0.94686(16) 0.0501(8) Uani . . 1.000
N N3 0.8188(4) 0.56808(12) 0.96244(18) 0.0594(9) Uani . . 1.000
C C1 0.9847(4) 0.42129(14) 0.3684(2) 0.0528(10) Uani . . 1.000
C C2 1.0800(5) 0.43213(17) 0.3024(2) 0.0664(11) Uani . . 1.000
C C3 1.2136(6) 0.38013(19) 0.2939(3) 0.0770(14) Uani . . 1.000
C C4 1.2539(6) 0.31558(19) 0.3500(3) 0.0787(16) Uani . . 1.000
C C5 1.1614(5) 0.30449(15) 0.4157(2) 0.0650(11) Uani . . 1.000
C C6 1.0262(4) 0.35658(13) 0.4270(2) 0.0495(9) Uani . . 1.000
C C7 0.9426(4) 0.34594(15) 0.5023(2) 0.0549(10) Uani . . 1.000
C C8 0.7705(4) 0.38551(14) 0.6022(2) 0.0506(9) Uani . . 1.000
C C9 0.5773(4) 0.40732(14) 0.5957(2) 0.0544(10) Uani . . 1.000
C C10 0.5264(4) 0.40347(14) 0.6783(2) 0.0511(10) Uani . . 1.000
C C11 0.6728(4) 0.37909(13) 0.7690(2) 0.0459(8) Uani . . 1.000
C C12 0.8681(4) 0.35926(15) 0.7762(2) 0.0544(10) Uani . . 1.000
C C13 0.9170(4) 0.36252(15) 0.6943(2) 0.0561(10) Uani . . 1.000
C C14 0.6769(4) 0.51741(13) 0.92693(19) 0.0447(9) Uani . . 1.000
C C15 0.4810(4) 0.54900(15) 0.8754(2) 0.0543(10) Uani . . 1.000
C C16 0.5134(4) 0.62267(15) 0.8831(2) 0.0551(10) Uani . . 1.000
C C17 0.3782(5) 0.68894(17) 0.8475(3) 0.0798(13) Uani . . 1.000
H H1 0.81330 0.46250 0.41890 0.1010 Uiso . R 1.000
H H2 1.05290 0.47510 0.26360 0.0800 Uiso calc R 1.000
H H2A 0.84130 0.43320 1.00030 0.0600 Uiso . R 1.000
H H3 1.27820 0.38830 0.24980 0.0920 Uiso calc R 1.000
H H4 1.34340 0.27990 0.34300 0.0940 Uiso calc R 1.000
H H5 1.18960 0.26110 0.45380 0.0780 Uiso calc R 1.000
H H7 0.97800 0.30310 0.54140 0.0660 Uiso calc R 1.000
H H9 0.48080 0.42480 0.53520 0.0650 Uiso calc R 1.000
H H10 0.39510 0.41710 0.67330 0.0610 Uiso calc R 1.000
H H12 0.96640 0.34360 0.83730 0.0650 Uiso calc R 1.000
H H13 1.04890 0.34940 0.69990 0.0670 Uiso calc R 1.000
H H15 0.35650 0.52420 0.84310 0.0650 Uiso calc R 1.000
H H17A 0.39730 0.71040 0.79110 0.1200 Uiso calc R 1.000
H H17B 0.41320 0.72510 0.90030 0.1200 Uiso calc R 1.000
H H17C 0.23670 0.67420 0.82810 0.1200 Uiso calc R 1.000

loop_
_atom_type_symbol
_atom_type_description
_atom_type_scat_dispersion_real
_atom_type_scat_dispersion_imag
_atom_type_scat_source
S S 0.1246 0.1234 'International Tables Vol C Tables 4.2.6.8 and 6.1.1.4'
O O 0.0106 0.0060 'International Tables Vol C Tables 4.2.6.8 and 6.1.1.4'
N N 0.0061 0.0033 'International Tables Vol C Tables 4.2.6.8 and 6.1.1.4'
H H 0.0000 0.0000 'International Tables Vol C Tables 4.2.6.8 and 6.1.1.4'
C C 0.0033 0.0016 'International Tables Vol C Tables 4.2.6.8 and 6.1.1.4'

loop_
_geom_angle_atom_site_label_1
_geom_angle_atom_site_label_2
_geom_angle_atom_site_label_3
_geom_angle_site_symmetry_1
_geom_angle_site_symmetry_2
_geom_angle_site_symmetry_3
_geom_angle
_geom_angle_publ_flag
O2 S1 O3 . . . 120.58(13) no
O2 S1 N2 . . . 108.18(12) no
O2 S1 C11 . . . 108.84(13) no
O3 S1 N2 . . . 104.27(12) no
O3 S1 C11 . . . 107.86(13) no
N2 S1 C11 . . . 106.23(12) no
N3 O4 C16 . . . 108.3(2) no
C1 O1 H1 . . . 110.00 no
C7 N1 C8 . . . 119.5(2) no
S1 N2 C14 . . . 124.33(18) no
O4 N3 C14 . . . 105.4(2) no
S1 N2 H2A . . . 118.00 no
C14 N2 H2A . . . 118.00 no
C2 C1 C6 . . . 119.7(3) no
O1 C1 C6 . . . 121.6(3) no
O1 C1 C2 . . . 118.7(2) no
C1 C2 C3 . . . 120.4(3) no
C2 C3 C4 . . . 120.7(4) no
C3 C4 C5 . . . 119.4(4) no
C4 C5 C6 . . . 121.4(3) no
C5 C6 C7 . . . 120.1(2) no
C1 C6 C5 . . . 118.4(3) no
C1 C6 C7 . . . 121.3(2) no
N1 C7 C6 . . . 122.5(2) no
N1 C8 C9 . . . 119.1(2) no
N1 C8 C13 . . . 121.4(3) no
C9 C8 C13 . . . 119.3(3) no
C8 C9 C10 . . . 120.5(3) no
C9 C10 C11 . . . 119.4(3) no
S1 C11 C12 . . . 118.9(2) no
S1 C11 C10 . . . 121.1(2) no
C10 C11 C12 . . . 120.0(3) no
C11 C12 C13 . . . 120.3(3) no
C8 C13 C12 . . . 120.4(3) no
N3 C14 C15 . . . 111.9(2) no
N2 C14 N3 . . . 117.9(3) no
N2 C14 C15 . . . 130.2(2) no
C14 C15 C16 . . . 104.7(2) no
O4 C16 C15 . . . 109.8(2) no
O4 C16 C17 . . . 116.1(2) no
C15 C16 C17 . . . 134.1(3) no
C1 C2 H2 . . . 120.00 no
C3 C2 H2 . . . 120.00 no
C2 C3 H3 . . . 120.00 no
C4 C3 H3 . . . 120.00 no
C3 C4 H4 . . . 120.00 no
C5 C4 H4 . . . 120.00 no
C4 C5 H5 . . . 119.00 no
C6 C5 H5 . . . 119.00 no
N1 C7 H7 . . . 119.00 no
C6 C7 H7 . . . 119.00 no
C8 C9 H9 . . . 120.00 no
C10 C9 H9 . . . 120.00 no
C9 C10 H10 . . . 120.00 no
C11 C10 H10 . . . 120.00 no
C11 C12 H12 . . . 120.00 no
C13 C12 H12 . . . 120.00 no
C8 C13 H13 . . . 120.00 no
C12 C13 H13 . . . 120.00 no
C14 C15 H15 . . . 128.00 no
C16 C15 H15 . . . 128.00 no
C16 C17 H17A . . . 109.00 no
C16 C17 H17B . . . 109.00 no
C16 C17 H17C . . . 109.00 no
H17A C17 H17B . . . 109.00 no
H17A C17 H17C . . . 110.00 no
H17B C17 H17C . . . 109.00 no

loop_
_geom_bond_atom_site_label_1
_geom_bond_atom_site_label_2
_geom_bond_site_symmetry_1
_geom_bond_site_symmetry_2
_geom_bond_distance
_geom_bond_publ_flag
S1 O2 . . 1.424(2) no
S1 O3 . . 1.423(2) no
S1 N2 . . 1.629(2) no
S1 C11 . . 1.747(3) no
O1 C1 . . 1.348(3) no
O4 N3 . . 1.405(3) no
O4 C16 . . 1.345(4) no
O1 H1 . . 0.8200 no
N1 C7 . . 1.286(4) no
N1 C8 . . 1.415(4) no
N2 C14 . . 1.390(3) no
N3 C14 . . 1.299(4) no
N2 H2A . . 0.8600 no
C1 C2 . . 1.381(4) no
C1 C6 . . 1.400(4) no
C2 C3 . . 1.363(5) no
C3 C4 . . 1.379(5) no
C4 C5 . . 1.363(5) no
C5 C6 . . 1.388(4) no
C6 C7 . . 1.442(4) no
C8 C13 . . 1.395(4) no
C8 C9 . . 1.382(4) no
C9 C10 . . 1.381(4) no
C10 C11 . . 1.388(4) no
C11 C12 . . 1.384(4) no
C12 C13 . . 1.362(4) no
C14 C15 . . 1.406(4) no
C15 C16 . . 1.337(4) no
C16 C17 . . 1.483(4) no
C2 H2 . . 0.9300 no
C3 H3 . . 0.9300 no
C4 H4 . . 0.9300 no
C5 H5 . . 0.9300 no
C7 H7 . . 0.9300 no
C9 H9 . . 0.9300 no
C10 H10 . . 0.9300 no
C12 H12 . . 0.9300 no
C13 H13 . . 0.9300 no
C15 H15 . . 0.9300 no
C17 H17A . . 0.9600 no
C17 H17B . . 0.9600 no
C17 H17C . . 0.9600 no

loop_
_geom_contact_atom_site_label_1
_geom_contact_atom_site_label_2
_geom_contact_distance
_geom_contact_site_symmetry_1
_geom_contact_site_symmetry_2
_geom_contact_publ_flag
S1 H15 3.1900 . . no
O1 N1 2.606(3) . . no
O1 N1 3.245(3) . 3_766 no
O1 C10 3.313(3) . 3_666 no
O2 C13 3.276(4) . 1_455 no
O2 C15 3.010(3) . . no
O3 C7 3.172(3) . 4_555 no
O1 H10 2.5300 . 3_666 no
O2 H10 2.5800 . . no
O2 H15 2.5300 . . no
O2 H13 2.6300 . 1_455 no
O3 H12 2.6800 . . no
O3 H4 2.9000 . 4_455 no
O3 H7 2.7800 . 4_555 no
O4 H5 2.6800 . 2_756 no
O4 H3 2.7400 . 3_766 no
N1 O1 2.606(3) . . no
N1 O1 3.245(3) . 3_766 no
N2 N3 2.898(4) . 3_767 no
N3 N2 2.898(4) . 3_767 no
N1 H1 1.8800 . . no
N3 H2A 2.2400 . 3_767 no
C2 C8 3.546(4) . 3_766 no
C5 C9 3.581(4) . 1_655 no
C7 O3 3.172(3) . 4_554 no
C8 C2 3.546(4) . 3_766 no
C9 C5 3.581(4) . 1_455 no
C10 O1 3.313(3) . 3_666 no
C13 O2 3.276(4) . 1_655 no
C15 O2 3.010(3) . . no
C2 H17C 2.9800 . 3_666 no
C2 H15 3.0700 . 3_666 no
C5 H12 3.0000 . 4_554 no
C7 H13 2.6700 . . no
C7 H1 2.4100 . . no
C13 H7 2.6400 . . no
C13 H2 2.9600 . 3_766 no
C16 H3 2.8500 . 3_766 no
H1 N1 1.8800 . . no
H1 C7 2.4100 . . no
H2 C13 2.9600 . 3_766 no
H2A N3 2.2400 . 3_767 no
H3 O4 2.7400 . 3_766 no
H3 C16 2.8500 . 3_766 no
H4 O3 2.9000 . 4_654 no
H5 H7 2.4200 . . no
H5 O4 2.6800 . 2_746 no
H7 C13 2.6400 . . no
H7 H5 2.4200 . . no
H7 H13 2.3100 . . no
H7 O3 2.7800 . 4_554 no
H10 O2 2.5800 . . no
H10 O1 2.5300 . 3_666 no
H12 O3 2.6800 . . no
H12 C5 3.0000 . 4_555 no
H13 O2 2.6300 . 1_655 no
H13 C7 2.6700 . . no
H13 H7 2.3100 . . no
H15 S1 3.1900 . . no
H15 O2 2.5300 . . no
H15 C2 3.0700 . 3_666 no
H17C C2 2.9800 . 3_666 no

loop_
_geom_hbond_atom_site_label_D
_geom_hbond_atom_site_label_H
_geom_hbond_atom_site_label_A
_geom_hbond_site_symmetry_A
_geom_hbond_distance_DH
_geom_hbond_distance_HA
_geom_hbond_distance_DA
_geom_hbond_angle_DHA
_geom_hbond_publ_flag
O1 H1 N1 . 0.82 1.88 2.606(3) 147 yes
N2 H2A N3 3_767 0.86 2.24 2.898(4) 134 yes
C10 H10 O1 3_666 0.93 2.53 3.313(3) 141 yes
C15 H15 O2 . 0.93 2.53 3.010(3) 112 no

loop_
_geom_torsion_atom_site_label_1
_geom_torsion_atom_site_label_2
_geom_torsion_atom_site_label_3
_geom_torsion_atom_site_label_4
_geom_torsion_site_symmetry_1
_geom_torsion_site_symmetry_2
_geom_torsion_site_symmetry_3
_geom_torsion_site_symmetry_4
_geom_torsion
_geom_torsion_publ_flag
O2 S1 N2 C14 . . . . -44.7(3) no
O3 S1 N2 C14 . . . . -174.2(2) no
C11 S1 N2 C14 . . . . 72.0(3) no
O2 S1 C11 C10 . . . . 10.4(2) no
O2 S1 C11 C12 . . . . -170.1(2) no
O3 S1 C11 C10 . . . . 142.8(2) no
O3 S1 C11 C12 . . . . -37.7(2) no
N2 S1 C11 C10 . . . . -105.9(2) no
N2 S1 C11 C12 . . . . 73.6(2) no
C16 O4 N3 C14 . . . . -0.4(3) no
N3 O4 C16 C15 . . . . -0.1(3) no
N3 O4 C16 C17 . . . . -180.0(3) no
C8 N1 C7 C6 . . . . -170.2(3) no
C7 N1 C8 C9 . . . . -147.2(3) no
C7 N1 C8 C13 . . . . 38.6(4) no
S1 N2 C14 N3 . . . . -152.9(2) no
S1 N2 C14 C15 . . . . 29.5(4) no
O4 N3 C14 N2 . . . . -177.3(2) no
O4 N3 C14 C15 . . . . 0.7(3) no
O1 C1 C2 C3 . . . . 179.8(3) no
C6 C1 C2 C3 . . . . 0.2(5) no
O1 C1 C6 C5 . . . . 179.6(3) no
O1 C1 C6 C7 . . . . -4.6(4) no
C2 C1 C6 C5 . . . . -0.8(4) no
C2 C1 C6 C7 . . . . 175.1(3) no
C1 C2 C3 C4 . . . . 0.8(5) no
C2 C3 C4 C5 . . . . -1.1(6) no
C3 C4 C5 C6 . . . . 0.4(5) no
C4 C5 C6 C1 . . . . 0.5(5) no
C4 C5 C6 C7 . . . . -175.4(3) no
C1 C6 C7 N1 . . . . 2.4(4) no
C5 C6 C7 N1 . . . . 178.2(3) no
N1 C8 C9 C10 . . . . -177.1(2) no
C13 C8 C9 C10 . . . . -2.7(4) no
N1 C8 C13 C12 . . . . 176.3(2) no
C9 C8 C13 C12 . . . . 2.1(4) no
C8 C9 C10 C11 . . . . 1.5(4) no
C9 C10 C11 S1 . . . . 179.81(19) no
C9 C10 C11 C12 . . . . 0.3(4) no
S1 C11 C12 C13 . . . . 179.6(2) no
C10 C11 C12 C13 . . . . -0.9(4) no
C11 C12 C13 C8 . . . . -0.3(4) no
N2 C14 C15 C16 . . . . 177.0(3) no
N3 C14 C15 C16 . . . . -0.7(3) no
C14 C15 C16 O4 . . . . 0.4(3) no
C14 C15 C16 C17 . . . . -179.7(3) no

loop_
_cod_related_entry_id
_cod_related_entry_database
_cod_related_entry_code
1 ChemSpider 12553098
